data_9005771
loop_
_publ_author_name
'Nord, A. G.'
'Stefanidis, T.'

_publ_section_title
;
 Crystallographic studies of some olivine-related (Ni,Mg)3(PO4)2
 solid solutions
 Sample: Ni/Mg-1a
;
_journal_name_full 'Physics and Chemistry of Minerals'
_journal_page_first 10
_journal_page_last 15
_journal_paper_doi 10.1007/BF01204320
_journal_volume 10
_journal_year 1983
_chemical_formula_structural (Ni.73Mg.27)3(PO4)2
_chemical_formula_sum 'Mg0.8 Ni2.2 O8 P2'
_space_group_IT_number 14
_symmetry_space_group_name_Hall '-P 2yab'
_symmetry_space_group_name_H-M 'P 1 21/a 1'
_cell_angle_alpha 90
_cell_angle_beta 91.11
_cell_angle_gamma 90
_cell_length_a 10.122
_cell_length_b 4.700
_cell_length_c 5.838
_cell_formula_units_Z 2
_cell_volume 277.681
_database_code_amcsd 0007353
_exptl_crystal_density_diffrn 4.049
_cod_original_formula_sum '(Ni2.2 Mg.8) P2 O8'
_cod_database_code 9005771
_amcsd_formula_title (Ni.73Mg.27)3(PO4)2

loop_
_space_group_symop_operation_xyz
x,y,z
1/2+x,1/2-y,z
1/2-x,1/2+y,-z
-x,-y,-z

loop_
_atom_site_label
_atom_site_fract_x
_atom_site_fract_y
_atom_site_fract_z
_atom_site_occupancy
_atom_site_U_iso_or_equiv
NiM1 0.00000 0.00000 0.50000 0.88000 0.04686
MgM1 0.00000 0.00000 0.50000 0.12000 0.04686
NiM2 0.27400 -0.01300 0.24000 0.66000 0.04686
MgM2 0.27400 -0.01300 0.24000 0.34000 0.04686
P 0.08900 0.42500 0.25700 1.00000 0.04939
O1 0.11300 0.75100 0.27000 1.00000 -0.01140
O2 0.43600 0.20300 0.24800 1.00000 -0.01140
O3 0.18400 0.27600 0.02800 1.00000 -0.01140
O4 0.17200 0.27900 0.47200 1.00000 -0.01140

loop_
_cod_related_entry_id
_cod_related_entry_database
_cod_related_entry_code
1 AMCSD 0007353
